data_4025418
loop_
_publ_author_name
'Chambers C. Hughes'
'Christopher A. Kauffman'
'Paul R. Jensen'
'William Fenical'

_publ_section_title
;
 Structures, Reactivities, and Antibiotic Properties of the Marinopyrroles
 A-F
;
_journal_name_full 'Journal of Organic Chemistry'
_journal_page_first 3240
_journal_page_last 3250
_journal_paper_doi 10.1021/jo1002054
_journal_volume 75
_journal_year 2010
_chemical_formula_sum 'C14 H12 Br4 N2 O4'
_chemical_formula_weight 591.90
_chemical_name_common BR4
_chemical_name_systematic
;
 ?
;
_space_group.centring_type P

_space_group_IT_number 2
_space_group.IT_number 2

_symmetry_cell_setting triclinic
_symmetry_space_group_name_Hall '-P 1'
_symmetry_space_group_name_H-M 'P -1'
_atom_sites_solution_hydrogens geom
_atom_sites_solution_primary Patterson
_atom_sites_solution_secondary difmap
_audit_creation_method SHELXL-97
_cell_angle_alpha 95.189(6)
_cell_angle_beta 96.222(6)
_cell_angle_gamma 92.405(6)
_cell_formula_units_Z 2
_cell_length_a 7.264(3)
_cell_length_b 10.881(5)
_cell_length_c 11.653(5)
_cell_measurement_reflns_used 8599
_cell_measurement_temperature 100(2)
_cell_measurement_theta_max 27.99
_cell_measurement_theta_min 2.83
_cell_volume 910.6(7)
_computing_cell_refinement 'Bruker SAINT'
_computing_data_collection 'Bruker APEX2'
_computing_data_reduction 'Bruker SAINT'
_computing_molecular_graphics ORTEP-32
_computing_publication_material WinGX
_computing_structure_refinement SHELXL-97
_computing_structure_solution DIRDIF-99
_diffrn_ambient_temperature 100(2)
_diffrn_measured_fraction_theta_full 0.987
_diffrn_measured_fraction_theta_max 0.869
_diffrn_measurement_device_type 'Bruker APEX-II CCD'
_diffrn_measurement_method 'phi scans'
_diffrn_radiation_monochromator graphite
_diffrn_radiation_source 'fine-focus sealed tube'
_diffrn_radiation_type MoK\a
_diffrn_radiation_wavelength 0.71073
_diffrn_reflns_av_R_equivalents 0.0489
_diffrn_reflns_av_sigmaI/netI 0.0477
_diffrn_reflns_limit_h_max 9
_diffrn_reflns_limit_h_min -9
_diffrn_reflns_limit_k_max 14
_diffrn_reflns_limit_k_min -14
_diffrn_reflns_limit_l_max 15
_diffrn_reflns_limit_l_min -15
_diffrn_reflns_number 16951
_diffrn_reflns_theta_full 25.00
_diffrn_reflns_theta_max 28.21
_diffrn_reflns_theta_min 1.77
_exptl_absorpt_coefficient_mu 8.859
_exptl_absorpt_correction_T_max 0.4711
_exptl_absorpt_correction_T_min 0.3500
_exptl_absorpt_correction_type multi-scan
_exptl_absorpt_process_details SADABS
_exptl_crystal_colour colorless
_exptl_crystal_density_diffrn 2.159
_exptl_crystal_density_method 'not measured'
_exptl_crystal_description block
_exptl_crystal_F_000 564
_exptl_crystal_size_max 0.15
_exptl_crystal_size_mid 0.12
_exptl_crystal_size_min 0.10
_refine_diff_density_max 2.450
_refine_diff_density_min -2.042
_refine_diff_density_rms 0.271
_refine_ls_extinction_method none
_refine_ls_goodness_of_fit_ref 1.043
_refine_ls_hydrogen_treatment constr
_refine_ls_matrix_type full
_refine_ls_number_parameters 219
_refine_ls_number_reflns 3917
_refine_ls_number_restraints 0
_refine_ls_restrained_S_all 1.043
_refine_ls_R_factor_all 0.0736
_refine_ls_R_factor_gt 0.0586
_refine_ls_shift/su_max 0.000
_refine_ls_shift/su_mean 0.000
_refine_ls_structure_factor_coef Fsqd
_refine_ls_weighting_details 'calc w=1/[\s^2^(Fo^2^)+(0.1197P)^2^+0.0000P] where P=(Fo^2^+2Fc^2^)/3'
_refine_ls_weighting_scheme calc
_refine_ls_wR_factor_gt 0.1490
_refine_ls_wR_factor_ref 0.1634
_reflns_number_gt 3151
_reflns_number_total 3917
_reflns_threshold_expression >2sigma(I)
_cod_data_source_file jo1002054_si_004.cif
_cod_data_source_block fen11
_cod_depositor_comments
;
The following automatic conversions were performed:

'_symmetry_cell_setting' value 'Triclinic' changed to 'triclinic'
according to the built-in table from CIF Core dictionary named
'cif_core.dic' version 2.4.1 from 2010-06-29.

Automatic conversion script
Id: cif_fix_values 1646 2011-03-28 12:23:43Z adriana 

The following automatic conversions were performed:

'_space_group.centring_type' value 'primitive' was replaced with the
value 'P' as specified in the replacement file
'/home/antanas/src/cod-tools/trunk/data/replacement-values/replacement_values.lst'.

Automatic conversion script
Id: cif_fix_values 5642 2017-10-24 12:04:52Z antanas 
;
_cod_database_code 4025418

loop_
_symmetry_equiv_pos_as_xyz
'x, y, z'
'-x, -y, -z'

loop_
_atom_site_label
_atom_site_type_symbol
_atom_site_fract_x
_atom_site_fract_y
_atom_site_fract_z
_atom_site_U_iso_or_equiv
_atom_site_adp_type
_atom_site_occupancy
_atom_site_symmetry_multiplicity
_atom_site_calc_flag
_atom_site_refinement_flags
_atom_site_disorder_assembly
_atom_site_disorder_group
C1 C 0.1027(7) -0.1338(5) 0.4032(4) 0.0163(11) Uani 1 1 d . . .
C2 C 0.2164(7) -0.0373(5) 0.4595(5) 0.0183(12) Uani 1 1 d . . .
H2 H 0.2670 -0.0300 0.5386 0.022 Uiso 1 1 calc R . .
C3 C 0.2440(8) 0.0481(6) 0.3794(5) 0.0200(12) Uani 1 1 d . . .
C4 C 0.1443(7) 0.0042(5) 0.2755(4) 0.0171(11) Uani 1 1 d . . .
C5 C 0.0061(7) -0.2908(5) 0.1395(4) 0.0165(11) Uani 1 1 d . . .
C6 C -0.0478(7) -0.1827(5) 0.1978(4) 0.0161(11) Uani 1 1 d . . .
C7 C -0.2283(7) -0.1604(6) 0.1470(4) 0.0177(12) Uani 1 1 d . . .
C8 C -0.2779(7) -0.2554(6) 0.0607(4) 0.0170(11) Uani 1 1 d . . .
C9 C 0.0368(7) -0.2474(5) 0.4466(5) 0.0175(11) Uani 1 1 d . . .
C10 C 0.0642(8) -0.3647(5) 0.6090(5) 0.0210(12) Uani 1 1 d . . .
H10A H 0.1106 -0.4378 0.5664 0.025 Uiso 1 1 calc R . .
H10B H -0.0721 -0.3762 0.6067 0.025 Uiso 1 1 calc R . .
C11 C 0.1532(9) -0.3498(6) 0.7328(5) 0.0283(14) Uani 1 1 d . . .
H11A H 0.2883 -0.3485 0.7340 0.043 Uiso 1 1 calc R . .
H11B H 0.1114 -0.4191 0.7734 0.043 Uiso 1 1 calc R . .
H11C H 0.1175 -0.2721 0.7716 0.043 Uiso 1 1 calc R . .
C12 C 0.1714(8) -0.3619(6) 0.1600(5) 0.0181(11) Uani 1 1 d . . .
C13 C 0.4666(7) -0.3672(6) 0.2676(5) 0.0190(12) Uani 1 1 d . . .
H13A H 0.5694 -0.3065 0.2984 0.023 Uiso 1 1 calc R . .
H13B H 0.5029 -0.4139 0.1974 0.023 Uiso 1 1 calc R . .
C14 C 0.4359(8) -0.4548(6) 0.3570(6) 0.0269(14) Uani 1 1 d . . .
H14A H 0.3821 -0.4112 0.4217 0.040 Uiso 1 1 calc R . .
H14B H 0.5547 -0.4867 0.3857 0.040 Uiso 1 1 calc R . .
H14C H 0.3510 -0.5237 0.3220 0.040 Uiso 1 1 calc R . .
Br1 Br 0.39064(8) 0.19575(6) 0.40514(5) 0.0257(2) Uani 1 1 d . . .
Br2 Br 0.13256(8) 0.06886(6) 0.13339(4) 0.02215(19) Uani 1 1 d . . .
Br3 Br -0.37022(8) -0.02904(6) 0.18920(5) 0.02398(19) Uani 1 1 d . . .
Br4 Br -0.49569(7) -0.28382(6) -0.03867(5) 0.0239(2) Uani 1 1 d . . .
N1 N 0.0570(6) -0.1065(5) 0.2893(4) 0.0171(10) Uani 1 1 d . . .
N2 N -0.1373(6) -0.3342(5) 0.0583(4) 0.0191(10) Uani 1 1 d . . .
H2A H -0.1385 -0.4025 0.0115 0.023 Uiso 1 1 calc R . .
O1 O -0.0673(6) -0.3276(4) 0.3930(4) 0.0263(10) Uani 1 1 d . . .
O2 O 0.1122(5) -0.2530(4) 0.5561(3) 0.0215(9) Uani 1 1 d . . .
O3 O 0.1868(6) -0.4636(4) 0.1090(3) 0.0215(9) Uani 1 1 d . . .
O4 O 0.3003(5) -0.3019(4) 0.2364(3) 0.0197(9) Uani 1 1 d . . .

loop_
_atom_site_aniso_label
_atom_site_aniso_U_11
_atom_site_aniso_U_22
_atom_site_aniso_U_33
_atom_site_aniso_U_23
_atom_site_aniso_U_13
_atom_site_aniso_U_12
C1 0.012(2) 0.021(3) 0.014(2) -0.005(2) -0.002(2) 0.001(2)
C2 0.013(2) 0.026(3) 0.015(2) -0.004(2) 0.000(2) 0.005(2)
C3 0.011(2) 0.026(3) 0.022(3) 0.000(3) -0.002(2) 0.004(2)
C4 0.012(2) 0.024(3) 0.015(2) 0.005(2) -0.001(2) 0.006(2)
C5 0.011(2) 0.021(3) 0.017(2) 0.001(2) -0.001(2) 0.002(2)
C6 0.010(2) 0.021(3) 0.015(2) -0.008(2) -0.001(2) -0.003(2)
C7 0.015(3) 0.024(3) 0.015(2) 0.003(2) 0.000(2) 0.002(2)
C8 0.014(2) 0.024(3) 0.014(2) 0.007(2) -0.003(2) 0.004(2)
C9 0.013(2) 0.022(3) 0.017(2) -0.002(2) -0.001(2) 0.002(2)
C10 0.017(3) 0.024(3) 0.021(3) 0.006(3) -0.006(2) -0.002(2)
C11 0.030(3) 0.034(4) 0.021(3) 0.008(3) 0.001(3) 0.001(3)
C12 0.013(2) 0.022(3) 0.019(3) 0.000(2) -0.001(2) 0.005(2)
C13 0.010(2) 0.024(3) 0.020(3) -0.003(2) -0.005(2) 0.006(2)
C14 0.018(3) 0.029(4) 0.035(3) 0.011(3) -0.001(3) 0.007(3)
Br1 0.0198(3) 0.0218(4) 0.0325(4) -0.0017(3) -0.0053(3) -0.0023(3)
Br2 0.0198(3) 0.0269(4) 0.0198(3) 0.0063(3) -0.0005(2) 0.0015(3)
Br3 0.0165(3) 0.0275(4) 0.0271(3) -0.0020(3) -0.0007(2) 0.0095(2)
Br4 0.0143(3) 0.0346(4) 0.0206(3) 0.0002(3) -0.0058(2) -0.0005(3)
N1 0.011(2) 0.023(3) 0.016(2) -0.004(2) -0.0013(18) 0.0013(19)
N2 0.016(2) 0.020(3) 0.019(2) -0.005(2) -0.0028(19) -0.001(2)
O1 0.026(2) 0.028(2) 0.023(2) 0.004(2) -0.0048(18) -0.004(2)
O2 0.020(2) 0.026(2) 0.0171(19) 0.0018(18) -0.0043(16) -0.0028(18)
O3 0.0176(19) 0.020(2) 0.025(2) -0.0055(18) -0.0031(17) 0.0048(17)
O4 0.0132(18) 0.022(2) 0.0219(19) -0.0053(18) -0.0038(16) 0.0028(17)

loop_
_atom_type_symbol
_atom_type_description
_atom_type_scat_dispersion_real
_atom_type_scat_dispersion_imag
_atom_type_scat_source
C C 0.0033 0.0016 'International Tables Vol C Tables 4.2.6.8 and 6.1.1.4'
H H 0.0000 0.0000 'International Tables Vol C Tables 4.2.6.8 and 6.1.1.4'
Br Br -0.2901 2.4595 'International Tables Vol C Tables 4.2.6.8 and 6.1.1.4'
N N 0.0061 0.0033 'International Tables Vol C Tables 4.2.6.8 and 6.1.1.4'
O O 0.0106 0.0060 'International Tables Vol C Tables 4.2.6.8 and 6.1.1.4'

loop_
_geom_angle_atom_site_label_1
_geom_angle_atom_site_label_2
_geom_angle_atom_site_label_3
_geom_angle
_geom_angle_site_symmetry_1
_geom_angle_site_symmetry_3
_geom_angle_publ_flag
C2 C1 N1 107.5(5) . . ?
C2 C1 C9 129.7(5) . . ?
N1 C1 C9 122.8(5) . . ?
C1 C2 C3 107.8(5) . . ?
C1 C2 H2 126.1 . . ?
C3 C2 H2 126.1 . . ?
C4 C3 C2 107.8(5) . . ?
C4 C3 Br1 125.0(4) . . ?
C2 C3 Br1 127.2(4) . . ?
N1 C4 C3 108.4(5) . . ?
N1 C4 Br2 122.1(4) . . ?
C3 C4 Br2 129.3(5) . . ?
N2 C5 C6 107.7(5) . . ?
N2 C5 C12 120.9(5) . . ?
C6 C5 C12 131.1(5) . . ?
C5 C6 C7 107.2(5) . . ?
C5 C6 N1 127.4(5) . . ?
C7 C6 N1 125.5(5) . . ?
C8 C7 C6 106.7(5) . . ?
C8 C7 Br3 126.9(4) . . ?
C6 C7 Br3 126.4(5) . . ?
N2 C8 C7 108.9(5) . . ?
N2 C8 Br4 121.8(4) . . ?
C7 C8 Br4 129.4(4) . . ?
O1 C9 O2 123.7(5) . . ?
O1 C9 C1 126.3(5) . . ?
O2 C9 C1 109.9(5) . . ?
O2 C10 C11 107.6(5) . . ?
O2 C10 H10A 110.2 . . ?
C11 C10 H10A 110.2 . . ?
O2 C10 H10B 110.2 . . ?
C11 C10 H10B 110.2 . . ?
H10A C10 H10B 108.5 . . ?
C10 C11 H11A 109.5 . . ?
C10 C11 H11B 109.5 . . ?
H11A C11 H11B 109.5 . . ?
C10 C11 H11C 109.5 . . ?
H11A C11 H11C 109.5 . . ?
H11B C11 H11C 109.5 . . ?
O3 C12 O4 125.1(5) . . ?
O3 C12 C5 122.5(5) . . ?
O4 C12 C5 112.3(5) . . ?
O4 C13 C14 111.4(4) . . ?
O4 C13 H13A 109.3 . . ?
C14 C13 H13A 109.3 . . ?
O4 C13 H13B 109.3 . . ?
C14 C13 H13B 109.3 . . ?
H13A C13 H13B 108.0 . . ?
C13 C14 H14A 109.5 . . ?
C13 C14 H14B 109.5 . . ?
H14A C14 H14B 109.5 . . ?
C13 C14 H14C 109.5 . . ?
H14A C14 H14C 109.5 . . ?
H14B C14 H14C 109.5 . . ?
C4 N1 C1 108.4(5) . . ?
C4 N1 C6 124.0(5) . . ?
C1 N1 C6 127.3(5) . . ?
C8 N2 C5 109.5(5) . . ?
C8 N2 H2A 125.2 . . ?
C5 N2 H2A 125.2 . . ?
C9 O2 C10 115.9(5) . . ?
C12 O4 C13 116.7(4) . . ?

loop_
_geom_bond_atom_site_label_1
_geom_bond_atom_site_label_2
_geom_bond_distance
_geom_bond_site_symmetry_2
_geom_bond_publ_flag
C1 C2 1.378(8) . ?
C1 N1 1.395(7) . ?
C1 C9 1.459(8) . ?
C2 C3 1.398(8) . ?
C2 H2 0.9500 . ?
C3 C4 1.377(8) . ?
C3 Br1 1.873(6) . ?
C4 N1 1.368(7) . ?
C4 Br2 1.852(5) . ?
C5 N2 1.366(7) . ?
C5 C6 1.397(8) . ?
C5 C12 1.465(7) . ?
C6 C7 1.419(7) . ?
C6 N1 1.419(7) . ?
C7 C8 1.383(9) . ?
C7 Br3 1.858(6) . ?
C8 N2 1.362(7) . ?
C8 Br4 1.854(6) . ?
C9 O1 1.212(7) . ?
C9 O2 1.340(7) . ?
C10 O2 1.458(6) . ?
C10 C11 1.507(8) . ?
C10 H10A 0.9900 . ?
C10 H10B 0.9900 . ?
C11 H11A 0.9800 . ?
C11 H11B 0.9800 . ?
C11 H11C 0.9800 . ?
C12 O3 1.223(7) . ?
C12 O4 1.326(7) . ?
C13 O4 1.455(6) . ?
C13 C14 1.503(8) . ?
C13 H13A 0.9900 . ?
C13 H13B 0.9900 . ?
C14 H14A 0.9800 . ?
C14 H14B 0.9800 . ?
C14 H14C 0.9800 . ?
N2 H2A 0.8800 . ?

loop_
_cod_related_entry_id
_cod_related_entry_database
_cod_related_entry_code
1 ChemSpider 30659201
